data_2200533
loop_
_publ_author_name
'Lensink, Cornelis'
'Gainsford, Graeme J.'
'Hosie, Camila F.'

_publ_section_title Dichloro{\h^5^:\h^1^-[2-(<i>p</i>-tolylsulfonamido)prop-1-yl]cyclopentadienyl}titanium
_journal_issue 7
_journal_name_full 'Acta Crystallographica Section E'
_journal_page_first m293
_journal_page_last m294
_journal_paper_doi 10.1107/S1600536801008856
_journal_volume 57
_journal_year 2001
_chemical_formula_iupac '[Ti Cl2 (C15 H17 N O2 S)]'
_chemical_formula_moiety 'C15 H17 Cl2 N O2 S Ti'
_chemical_formula_structural '(C15 H17 N O2 S) Cl2 TI'
_chemical_formula_sum 'C15 H17 Cl2 N O2 S Ti'
_chemical_formula_weight 394.16
_chemical_name_systematic
;
 ?
;
_space_group_IT_number 14
_symmetry_cell_setting monoclinic
_symmetry_space_group_name_Hall '-P 2yn'
_symmetry_space_group_name_H-M 'P 1 21/n 1'
_audit_creation_method SHELXL-97
_cell_angle_alpha 90.00
_cell_angle_beta 101.717(5)
_cell_angle_gamma 90.00
_cell_formula_units_Z 4
_cell_length_a 10.874(4)
_cell_length_b 13.517(5)
_cell_length_c 12.057(4)
_cell_measurement_reflns_used 1024
_cell_measurement_temperature 168(2)
_cell_measurement_theta_max 25.9
_cell_measurement_theta_min 3.1
_cell_volume 1735.3(11)
_computing_cell_refinement SMART
_computing_data_collection 'SMART (Siemens, 1996)'
_computing_data_reduction 'SAINT (Siemens, 1996) and SADABS (Sheldrick, 1996)'
_computing_molecular_graphics
;
ORTEP-3 (Farrugia, 1997) based on ORTEPIIa (Johnson, 1976)
;
_computing_publication_material 'CIFTAB (Sheldrick, 1997)'
_computing_structure_refinement 'SHELXL97 (Sheldrick, 1997)'
_computing_structure_solution 'SHELXS97 (Sheldrick, 1997)'
_diffrn_ambient_temperature 168(2)
_diffrn_detector_area_resol_mean 8.192
_diffrn_measured_fraction_theta_full .993
_diffrn_measured_fraction_theta_max .993
_diffrn_measurement_device_type 'CCD area-detector'
_diffrn_measurement_method '\f and \w'
_diffrn_radiation_monochromator graphite
_diffrn_radiation_source 'fine-focus sealed tube'
_diffrn_radiation_type MoK\a
_diffrn_radiation_wavelength .71073
_diffrn_reflns_av_R_equivalents .078
_diffrn_reflns_av_sigmaI/netI .057
_diffrn_reflns_limit_h_max 13
_diffrn_reflns_limit_h_min -13
_diffrn_reflns_limit_k_max 16
_diffrn_reflns_limit_k_min -16
_diffrn_reflns_limit_l_max 15
_diffrn_reflns_limit_l_min -14
_diffrn_reflns_number 21781
_diffrn_reflns_theta_full 26.3
_diffrn_reflns_theta_max 26.3
_diffrn_reflns_theta_min 2.3
_diffrn_standards_decay_% 0
_diffrn_standards_number 0
_exptl_absorpt_coefficient_mu .926
_exptl_absorpt_correction_T_max .895
_exptl_absorpt_correction_T_min .710
_exptl_absorpt_correction_type multi-scan
_exptl_absorpt_process_details '(Blessing, 1995)'
_exptl_crystal_colour yellow
_exptl_crystal_density_diffrn 1.509
_exptl_crystal_density_method 'not measured'
_exptl_crystal_description block
_exptl_crystal_F_000 808
_exptl_crystal_size_max .50
_exptl_crystal_size_mid .44
_exptl_crystal_size_min .12
_refine_diff_density_max .52
_refine_diff_density_min -.41
_refine_ls_extinction_method none
_refine_ls_goodness_of_fit_ref 1.03
_refine_ls_hydrogen_treatment constr
_refine_ls_matrix_type full
_refine_ls_number_parameters 201
_refine_ls_number_reflns 3504
_refine_ls_number_restraints 0
_refine_ls_restrained_S_all 1.03
_refine_ls_R_factor_all .111
_refine_ls_R_factor_gt .056
_refine_ls_shift/su_max .009
_refine_ls_shift/su_mean .000
_refine_ls_structure_factor_coef Fsqd
_refine_ls_weighting_details 'calc w = 1/[\s^2^(Fo^2^)+(0.0443P)^2^+3.0084P] where P = (Fo^2^+2Fc^2^)/3'
_refine_ls_weighting_scheme calc
_refine_ls_wR_factor_ref .132
_reflns_number_gt 2182
_reflns_number_total 3504
_reflns_threshold_expression I>2\s(I)
_cod_data_source_file tk6025.cif
_cod_data_source_block I
_cod_depositor_comments
;
The following automatic conversions were performed:
'_geom_bond_publ_flag' value 'Y' changed to 'y' according to
'/home/saulius/struct/CIF-dictionaries/cif_core.dic' dictionary named
'cif_core.dic' version 2.4.1 from 2010-06-29 (17
times).

'_geom_bond_publ_flag' value 'N' changed to 'n' according to
'/home/saulius/struct/CIF-dictionaries/cif_core.dic' dictionary named
'cif_core.dic' version 2.4.1 from 2010-06-29 (33 times).

Automatic conversion script
Id: cif_fix_enum 1527 2010-12-29 10:47:43Z saulius 

The following automatic conversions were performed:

'_geom_bond_publ_flag' value 'Y' changed to 'y' according to
/home/saulius/struct/CIF-dictionaries/cif_core.dic dictionary named
'cif_core.dic' version 2.4.1 from 2010-06-29 (17
times).

'_geom_bond_publ_flag' value 'N' changed to 'n' according to
/home/saulius/struct/CIF-dictionaries/cif_core.dic dictionary named
'cif_core.dic' version 2.4.1 from 2010-06-29 (33
times).

'_geom_angle_publ_flag' value 'Y' changed to 'y' according
to /home/saulius/struct/CIF-dictionaries/cif_core.dic dictionary
named 'cif_core.dic' version 2.4.1 from 2010-06-29 (14
times).

'_geom_angle_publ_flag' value 'N' changed to 'n' according
to /home/saulius/struct/CIF-dictionaries/cif_core.dic dictionary
named 'cif_core.dic' version 2.4.1 from 2010-06-29 (111
times).

'_geom_torsion_publ_flag' value 'N' changed to 'n' according
to /home/saulius/struct/CIF-dictionaries/cif_core.dic dictionary
named 'cif_core.dic' version 2.4.1 from 2010-06-29 (152
times).

'_geom_torsion_publ_flag' value 'Y' changed to 'y' according
to /home/saulius/struct/CIF-dictionaries/cif_core.dic dictionary
named 'cif_core.dic' version 2.4.1 from 2010-06-29 (6 times).

Automatic conversion script
Id: cif_fix_values 1715 2011-07-08 13:25:40Z adriana 
;
_cod_original_cell_volume 1735.4(10)
_cod_original_sg_symbol_H-M 'P 21/n'
_cod_database_code 2200533
_cod_database_fobs_code 2200533

loop_
_symmetry_equiv_pos_as_xyz
'x, y, z'
'-x+1/2, y+1/2, -z+1/2'
'-x, -y, -z'
'x-1/2, -y-1/2, z-1/2'

loop_
_atom_site_label
_atom_site_fract_x
_atom_site_fract_y
_atom_site_fract_z
_atom_site_U_iso_or_equiv
_atom_site_adp_type
_atom_site_calc_flag
_atom_site_refinement_flags
_atom_site_occupancy
_atom_site_disorder_assembly
_atom_site_disorder_group
_atom_site_type_symbol
Ti1 .76496(7) .26292(6) .79217(6) .0381(2) Uani d . 1 B . Ti
S1 .84144(11) .23930(8) .58208(9) .0427(3) Uani d . 1 . . S
Cl1 .55497(11) .28838(13) .72130(10) .0712(5) Uani d . 1 . . Cl
Cl2 .79521(17) .10179(9) .85442(12) .0768(5) Uani d . 1 . . Cl
O1 .9433(3) .1856(3) .5505(3) .0670(11) Uani d . 1 . . O
O2 .7421(3) .1814(2) .6185(3) .0549(9) Uani d . 1 . . O
N1 .8785(3) .3088(3) .6919(3) .0395(8) Uani d . 1 B . N
C1 .7750(4) .3142(3) .4660(3) .0360(9) Uani d . 1 . . C
C2 .8168(5) .3037(4) .3651(4) .0604(15) Uani d . 1 . . C
H2 .8795 .2563 .3588 .072 Uiso calc R 1 . . H
C3 .7657(6) .3637(4) .2736(4) .0707(17) Uani d . 1 . . C
H3 .7945 .3567 .2047 .085 Uiso calc R 1 . . H
C4 .6740(5) .4331(3) .2801(4) .0488(12) Uani d . 1 . . C
C5 .6334(4) .4419(3) .3815(4) .0496(12) Uani d . 1 . . C
H5 .5696 .4885 .3875 .060 Uiso calc R 1 . . H
C6 .6844(4) .3837(3) .4747(4) .0454(11) Uani d . 1 . . C
H6 .6571 .3919 .5442 .054 Uiso calc R 1 . . H
C7 .6197(6) .4986(4) .1800(4) .0737(17) Uani d . 1 . . C
H7A .6294 .5681 .2030 .111 Uiso calc R 1 . . H
H7B .5304 .4834 .1540 .111 Uiso calc R 1 . . H
H7C .6644 .4865 .1184 .111 Uiso calc R 1 . . H
C8 .9750(6) .3863(5) .7047(5) .087(2) Uani d . 1 . . C
H8 .9224 .4388 .6597 .130 Uiso calc R 1 A 1 H
C9 .9881(6) .4325(5) .8156(5) .0799(19) Uani d . 1 B . C
H9A .9743 .5046 .8057 .096 Uiso calc R 1 . . H
H9B 1.0749 .4223 .8587 .096 Uiso calc R 1 . . H
C10 .8976(4) .3917(3) .8823(4) .0469(11) Uani d . 1 . . C
C11 .7707(5) .4213(3) .8755(4) .0521(12) Uani d . 1 B . C
H11 .7303 .4754 .8325 .063 Uiso calc R 1 . . H
C12 .7154(5) .3577(4) .9423(4) .0550(13) Uani d . 1 . . C
H12 .6314 .3617 .9532 .066 Uiso calc R 1 B . H
C13 .8037(5) .2874(4) .9905(4) .0576(14) Uani d . 1 B . C
H13 .7912 .2354 1.0401 .069 Uiso calc R 1 . . H
C14 .9149(5) .3074(4) .9523(4) .0526(12) Uani d . 1 B . C
H14 .9901 .2698 .9709 .063 Uiso calc R 1 . . H
C15A 1.0712(12) .3790(12) .6351(10) .081(3) Uiso d P .589(17) B 1 C
H151 1.1233 .3204 .6577 .121 Uiso calc PR .589(17) B 1 H
H152 1.1241 .4383 .6461 .121 Uiso calc PR .589(17) B 1 H
H153 1.0302 .3734 .5550 .121 Uiso calc PR .589(17) B 1 H
C15B 1.0306(18) .4286(16) .6171(14) .081(3) Uiso d P .411(17) B 2 C
H154 1.0503 .3758 .5677 .121 Uiso calc PR .411(17) B 2 H
H155 1.1079 .4636 .6514 .121 Uiso calc PR .411(17) B 2 H
H156 .9714 .4752 .5723 .121 Uiso calc PR .411(17) B 2 H

loop_
_atom_site_aniso_label
_atom_site_aniso_U_11
_atom_site_aniso_U_22
_atom_site_aniso_U_33
_atom_site_aniso_U_12
_atom_site_aniso_U_13
_atom_site_aniso_U_23
Ti1 .0434(5) .0437(5) .0277(4) -.0051(4) .0081(3) -.0022(3)
S1 .0514(7) .0435(6) .0352(6) .0126(5) .0137(5) -.0021(5)
Cl1 .0378(7) .1377(14) .0384(7) -.0109(8) .0085(5) -.0158(7)
Cl2 .1282(14) .0449(7) .0548(8) -.0139(8) .0128(8) .0079(6)
O1 .081(3) .075(2) .049(2) .047(2) .0232(18) .0031(18)
O2 .077(2) .0465(18) .0444(18) -.0137(17) .0195(17) -.0065(15)
N1 .038(2) .046(2) .0343(19) .0025(17) .0082(16) -.0039(16)
C1 .040(2) .034(2) .033(2) .0019(19) .0064(18) -.0062(18)
C2 .097(4) .053(3) .035(3) .030(3) .021(3) -.005(2)
C3 .125(5) .060(3) .029(3) .027(3) .019(3) -.005(2)
C4 .061(3) .035(2) .042(3) -.004(2) -.009(2) -.007(2)
C5 .035(3) .044(3) .070(3) .007(2) .010(2) .008(2)
C6 .042(3) .048(3) .051(3) .005(2) .022(2) .000(2)
C7 .105(5) .044(3) .055(3) .005(3) -.022(3) -.001(3)
C8 .085(4) .120(5) .068(4) -.056(4) .046(3) -.037(4)
C9 .073(4) .107(5) .061(4) -.045(4) .018(3) -.012(3)
C10 .047(3) .059(3) .033(2) -.011(2) .002(2) -.011(2)
C11 .068(4) .047(3) .036(3) .007(3) -.002(2) -.011(2)
C12 .047(3) .082(4) .037(3) -.002(3) .010(2) -.021(3)
C13 .079(4) .068(3) .026(2) -.010(3) .011(2) -.003(2)
C14 .050(3) .065(3) .036(3) .009(3) -.007(2) -.003(2)

loop_
_atom_type_symbol
_atom_type_description
_atom_type_scat_dispersion_real
_atom_type_scat_dispersion_imag
_atom_type_scat_source
C C .0033 .0016 'International Tables Vol C Tables 4.2.6.8 and 6.1.1.4'
H H .0000 .0000 'International Tables Vol C Tables 4.2.6.8 and 6.1.1.4'
N N .0061 .0033 'International Tables Vol C Tables 4.2.6.8 and 6.1.1.4'
O O .0106 .0060 'International Tables Vol C Tables 4.2.6.8 and 6.1.1.4'
S S .1246 .1234 'International Tables Vol C Tables 4.2.6.8 and 6.1.1.4'
Cl Cl .1484 .1585 'International Tables Vol C Tables 4.2.6.8 and 6.1.1.4'
Ti Ti .2776 .4457 'International Tables Vol C Tables 4.2.6.8 and 6.1.1.4'

loop_
_geom_angle_atom_site_label_1
_geom_angle_atom_site_label_2
_geom_angle_atom_site_label_3
_geom_angle
_geom_angle_publ_flag
N1 Ti1 Cl1 114.78(11) y
N1 Ti1 Cl2 115.24(11) y
Cl1 Ti1 Cl2 109.16(7) y
N1 Ti1 O2 64.50(13) y
Cl1 Ti1 O2 79.65(10) y
Cl2 Ti1 O2 80.10(9) y
N1 Ti1 C14 90.40(17) n
Cl1 Ti1 C14 137.96(13) n
Cl2 Ti1 C14 86.82(13) n
O2 Ti1 C14 142.31(16) n
N1 Ti1 C11 90.53(16) n
Cl1 Ti1 C11 87.75(13) n
Cl2 Ti1 C11 136.79(13) n
O2 Ti1 C11 143.00(14) n
C14 Ti1 C11 57.45(17) n
N1 Ti1 C13 124.33(17) n
Cl1 Ti1 C13 108.36(14) n
Cl2 Ti1 C13 79.55(14) n
O2 Ti1 C13 159.62(16) n
C14 Ti1 C13 34.73(17) n
C11 Ti1 C13 57.26(17) n
N1 Ti1 C12 124.08(17) n
Cl1 Ti1 C12 80.78(13) n
Cl2 Ti1 C12 107.56(15) n
O2 Ti1 C12 160.39(16) n
C14 Ti1 C12 57.21(17) n
C11 Ti1 C12 34.35(16) n
C13 Ti1 C12 34.20(17) n
N1 Ti1 C10 69.90(15) n
Cl1 Ti1 C10 121.71(13) n
Cl2 Ti1 C10 120.63(13) n
O2 Ti1 C10 134.40(14) n
C14 Ti1 C10 34.72(16) n
C11 Ti1 C10 34.97(16) n
C13 Ti1 C10 57.90(17) n
C12 Ti1 C10 57.72(17) n
O1 S1 O2 117.5(2) y
O1 S1 N1 115.8(2) y
O2 S1 N1 98.12(18) y
O1 S1 C1 107.10(19) y
O2 S1 C1 109.6(2) n
N1 S1 C1 108.23(19) n
S1 O2 Ti1 93.78(15) y
C8 N1 S1 123.9(3) n
C8 N1 Ti1 132.5(3) n
S1 N1 Ti1 103.60(18) n
C6 C1 C2 120.1(4) n
C6 C1 S1 121.0(3) n
C2 C1 S1 118.9(3) n
C1 C2 C3 119.1(4) n
C1 C2 H2 120.5 n
C3 C2 H2 120.5 n
C4 C3 C2 121.8(4) n
C4 C3 H3 119.1 n
C2 C3 H3 119.1 n
C3 C4 C5 118.1(4) n
C3 C4 C7 121.3(5) n
C5 C4 C7 120.6(5) n
C4 C5 C6 121.2(4) n
C4 C5 H5 119.4 n
C6 C5 H5 119.4 n
C1 C6 C5 119.8(4) n
C1 C6 H6 120.1 n
C5 C6 H6 120.1 n
C4 C7 H7A 109.5 n
C4 C7 H7B 109.5 n
H7A C7 H7B 109.5 n
C4 C7 H7C 109.5 n
H7A C7 H7C 109.5 n
H7B C7 H7C 109.5 n
C15B C8 C9 121.8(8) n
C15B C8 N1 127.2(8) y
C9 C8 N1 109.7(4) n
C15B C8 C15A 32.2(7) n
C9 C8 C15A 127.1(6) n
N1 C8 C15A 117.9(7) y
C15B C8 H8 66.3 n
C9 C8 H8 97.6 n
N1 C8 H8 97.6 n
C15A C8 H8 97.6 n
C8 C9 C10 112.4(4) y
C8 C9 H9A 109.1 n
C10 C9 H9A 109.1 n
C8 C9 H9B 109.1 n
C10 C9 H9B 109.1 n
H9A C9 H9B 107.8 n
C14 C10 C11 105.8(4) n
C14 C10 C9 126.8(5) n
C11 C10 C9 126.9(5) n
C14 C10 Ti1 71.1(3) n
C11 C10 Ti1 71.9(3) n
C9 C10 Ti1 115.4(3) n
C12 C11 C10 108.6(4) n
C12 C11 Ti1 73.1(3) n
C10 C11 Ti1 73.2(3) n
C12 C11 H11 125.7 n
C10 C11 H11 125.7 n
Ti1 C11 H11 119.8 n
C13 C12 C11 108.6(4) n
C13 C12 Ti1 72.8(3) n
C11 C12 Ti1 72.5(3) n
C13 C12 H12 125.7 n
C11 C12 H12 125.7 n
Ti1 C12 H12 120.7 n
C12 C13 C14 107.4(5) n
C12 C13 Ti1 73.0(3) n
C14 C13 Ti1 71.6(3) n
C12 C13 H13 126.3 n
C14 C13 H13 126.3 n
Ti1 C13 H13 120.9 n
C13 C14 C10 109.5(4) n
C13 C14 Ti1 73.7(3) n
C10 C14 Ti1 74.2(3) n
C13 C14 H14 125.3 n
C10 C14 H14 125.3 n
Ti1 C14 H14 118.7 n
C8 C15A H151 109.5 n
C8 C15A H152 109.5 n
C8 C15A H153 109.5 n
C8 C15B H154 109.5 n
C8 C15B H155 109.5 n
H154 C15B H155 109.5 n
C8 C15B H156 109.5 n
H154 C15B H156 109.5 n
H155 C15B H156 109.5 n

loop_
_geom_bond_atom_site_label_1
_geom_bond_atom_site_label_2
_geom_bond_site_symmetry_2
_geom_bond_distance
_geom_bond_publ_flag
Ti1 N1 . 1.994(3) y
Ti1 Cl1 . 2.2958(16) y
Ti1 Cl2 . 2.3055(17) y
Ti1 O2 . 2.334(3) y
Ti1 C14 . 2.339(5) y
Ti1 C11 . 2.361(5) y
Ti1 C13 . 2.366(4) y
Ti1 C12 . 2.368(4) y
Ti1 C10 . 2.378(4) y
S1 O1 . 1.439(3) y
S1 O2 . 1.471(3) y
S1 N1 . 1.608(3) y
S1 C1 . 1.759(4) y
N1 C8 . 1.468(6) n
C1 C6 . 1.381(6) n
C1 C2 . 1.390(6) n
C2 C3 . 1.391(7) n
C2 H2 . .9500 n
C3 C4 . 1.383(7) n
C3 H3 . .9500 n
C4 C5 . 1.387(6) n
C4 C7 . 1.516(6) n
C5 C6 . 1.391(6) n
C5 H5 . .9500 n
C6 H6 . .9500 n
C7 H7A . .9800 n
C7 H7B . .9800 n
C7 H7C . .9800 n
C8 C15B . 1.439(16) y
C8 C9 . 1.456(7) y
C8 C15A . 1.472(12) y
C8 H8 . 1.0000 n
C9 C10 . 1.497(7) y
C9 H9A . .9900 n
C9 H9B . .9900 n
C10 C14 . 1.408(6) n
C10 C11 . 1.424(7) n
C11 C12 . 1.396(7) n
C11 H11 . .9500 n
C12 C13 . 1.392(7) n
C12 H12 . .9500 n
C13 C14 . 1.404(7) n
C13 H13 . .9500 n
C14 H14 . .9500 n
C15A H151 . .9800 n
C15A H152 . .9800 n
C15A H153 . .9800 n
C15B H154 . .9800 n
C15B H155 . .9800 n
C15B H156 . .9800 n

loop_
_geom_torsion_atom_site_label_1
_geom_torsion_atom_site_label_2
_geom_torsion_atom_site_label_3
_geom_torsion_atom_site_label_4
_geom_torsion
_geom_torsion_publ_flag
O1 S1 O2 Ti1 124.22(19) n
N1 S1 O2 Ti1 -.56(17) n
C1 S1 O2 Ti1 -113.28(17) n
N1 Ti1 O2 S1 .49(15) n
Cl1 Ti1 O2 S1 124.49(16) n
Cl2 Ti1 O2 S1 -123.76(16) n
C14 Ti1 O2 S1 -52.3(3) n
C11 Ti1 O2 S1 52.5(3) n
C13 Ti1 O2 S1 -120.2(4) n
C12 Ti1 O2 S1 121.2(5) n
C10 Ti1 O2 S1 -.2(3) n
O1 S1 N1 C8 55.1(5) n
O2 S1 N1 C8 -179.0(5) y
C1 S1 N1 C8 -65.1(5) n
O1 S1 N1 Ti1 -125.3(2) n
O2 S1 N1 Ti1 .7(2) n
C1 S1 N1 Ti1 114.5(2) n
Cl1 Ti1 N1 C8 115.2(5) n
Cl2 Ti1 N1 C8 -116.7(5) n
O2 Ti1 N1 C8 179.1(5) n
C14 Ti1 N1 C8 -30.0(5) n
C11 Ti1 N1 C8 27.4(5) n
C13 Ti1 N1 C8 -22.1(6) n
C12 Ti1 N1 C8 19.5(6) n
C10 Ti1 N1 C8 -1.4(5) n
Cl1 Ti1 N1 S1 -64.40(19) n
Cl2 Ti1 N1 S1 63.72(19) n
O2 Ti1 N1 S1 -.47(14) n
C14 Ti1 N1 S1 150.4(2) n
C11 Ti1 N1 S1 -152.2(2) n
C13 Ti1 N1 S1 158.27(19) n
C12 Ti1 N1 S1 -160.09(19) n
C10 Ti1 N1 S1 179.0(2) n
O1 S1 C1 C6 -172.2(4) n
O2 S1 C1 C6 59.4(4) y
N1 S1 C1 C6 -46.6(4) n
O1 S1 C1 C2 6.6(5) n
O2 S1 C1 C2 -121.9(4) n
N1 S1 C1 C2 132.1(4) n
C6 C1 C2 C3 -.4(8) n
S1 C1 C2 C3 -179.2(4) n
C1 C2 C3 C4 -.2(9) n
C2 C3 C4 C5 .0(8) n
C2 C3 C4 C7 179.5(5) n
C3 C4 C5 C6 .9(7) n
C7 C4 C5 C6 -178.6(4) n
C2 C1 C6 C5 1.3(7) n
S1 C1 C6 C5 -180.0(3) n
C4 C5 C6 C1 -1.6(7) n
S1 N1 C8 C15B 15.3(16) n
Ti1 N1 C8 C15B -164.2(13) n
S1 N1 C8 C9 -177.8(4) y
Ti1 N1 C8 C9 2.7(9) n
S1 N1 C8 C15A -21.5(11) y
Ti1 N1 C8 C15A 159.0(8) n
C15B C8 C9 C10 165.4(12) n
N1 C8 C9 C10 -2.3(8) n
C15A C8 C9 C10 -155.8(10) y
C8 C9 C10 C14 86.2(7) y
C8 C9 C10 C11 -84.2(7) n
C8 C9 C10 Ti1 1.5(7) n
N1 Ti1 C10 C14 -122.8(3) n
Cl1 Ti1 C10 C14 129.9(3) n
Cl2 Ti1 C10 C14 -14.6(3) n
O2 Ti1 C10 C14 -122.1(3) n
C11 Ti1 C10 C14 114.5(4) n
C13 Ti1 C10 C14 37.0(3) n
C12 Ti1 C10 C14 77.7(3) n
N1 Ti1 C10 C11 122.7(3) n
Cl1 Ti1 C10 C11 15.4(3) n
Cl2 Ti1 C10 C11 -129.1(3) n
O2 Ti1 C10 C11 123.4(3) n
C14 Ti1 C10 C11 -114.5(4) n
C13 Ti1 C10 C11 -77.5(3) n
C12 Ti1 C10 C11 -36.8(3) n
N1 Ti1 C10 C9 -.2(4) n
Cl1 Ti1 C10 C9 -107.6(4) n
Cl2 Ti1 C10 C9 107.9(4) n
O2 Ti1 C10 C9 .4(5) n
C14 Ti1 C10 C9 122.5(5) n
C11 Ti1 C10 C9 -123.0(5) n
C13 Ti1 C10 C9 159.6(5) n
C12 Ti1 C10 C9 -159.8(5) n
C14 C10 C11 C12 1.6(5) n
C9 C10 C11 C12 173.6(4) n
Ti1 C10 C11 C12 65.0(3) n
C14 C10 C11 Ti1 -63.5(3) n
C9 C10 C11 Ti1 108.5(5) n
N1 Ti1 C11 C12 -168.3(3) n
Cl1 Ti1 C11 C12 76.9(3) n
Cl2 Ti1 C11 C12 -39.1(4) n
O2 Ti1 C11 C12 146.3(3) n
C14 Ti1 C11 C12 -78.2(3) n
C13 Ti1 C11 C12 -36.7(3) n
C10 Ti1 C11 C12 -116.1(4) n
N1 Ti1 C11 C10 -52.2(3) n
Cl1 Ti1 C11 C10 -167.0(3) n
Cl2 Ti1 C11 C10 77.1(3) n
O2 Ti1 C11 C10 -97.5(3) n
C14 Ti1 C11 C10 37.9(3) n
C13 Ti1 C11 C10 79.5(3) n
C12 Ti1 C11 C10 116.1(4) n
C10 C11 C12 C13 -.7(5) n
Ti1 C11 C12 C13 64.3(3) n
C10 C11 C12 Ti1 -65.1(3) n
N1 Ti1 C12 C13 -102.5(3) n
Cl1 Ti1 C12 C13 143.8(3) n
Cl2 Ti1 C12 C13 36.5(3) n
O2 Ti1 C12 C13 147.0(4) n
C14 Ti1 C12 C13 -37.7(3) n
C11 Ti1 C12 C13 -116.6(4) n
C10 Ti1 C12 C13 -79.1(3) n
N1 Ti1 C12 C11 14.1(4) n
Cl1 Ti1 C12 C11 -99.6(3) n
Cl2 Ti1 C12 C11 153.1(3) n
O2 Ti1 C12 C11 -96.4(5) n
C14 Ti1 C12 C11 78.9(3) n
C13 Ti1 C12 C11 116.6(4) n
C10 Ti1 C12 C11 37.5(3) n
C11 C12 C13 C14 -.4(5) n
Ti1 C12 C13 C14 63.8(3) n
C11 C12 C13 Ti1 -64.2(3) n
N1 Ti1 C13 C12 101.7(3) n
Cl1 Ti1 C13 C12 -37.9(3) n
Cl2 Ti1 C13 C12 -144.8(3) n
O2 Ti1 C13 C12 -148.4(4) n
C14 Ti1 C13 C12 115.6(5) n
C11 Ti1 C13 C12 36.9(3) n
C10 Ti1 C13 C12 78.5(3) n
N1 Ti1 C13 C14 -13.9(4) n
Cl1 Ti1 C13 C14 -153.5(3) n
Cl2 Ti1 C13 C14 99.6(3) n
O2 Ti1 C13 C14 96.0(5) n
C11 Ti1 C13 C14 -78.7(3) n
C12 Ti1 C13 C14 -115.6(5) n
C10 Ti1 C13 C14 -37.0(3) n
C12 C13 C14 C10 1.4(5) n
Ti1 C13 C14 C10 66.1(3) n
C12 C13 C14 Ti1 -64.7(3) n
C11 C10 C14 C13 -1.8(5) n
C9 C10 C14 C13 -173.8(4) n
Ti1 C10 C14 C13 -65.8(3) n
C11 C10 C14 Ti1 64.0(3) n
C9 C10 C14 Ti1 -108.1(5) n
N1 Ti1 C14 C13 168.5(3) n
Cl1 Ti1 C14 C13 39.2(4) n
Cl2 Ti1 C14 C13 -76.2(3) n
O2 Ti1 C14 C13 -145.5(3) n
C11 Ti1 C14 C13 78.2(3) n
C12 Ti1 C14 C13 37.1(3) n
C10 Ti1 C14 C13 116.4(4) n
N1 Ti1 C14 C10 52.2(3) n
Cl1 Ti1 C14 C10 -77.2(3) n
Cl2 Ti1 C14 C10 167.4(3) n
O2 Ti1 C14 C10 98.1(3) n
C11 Ti1 C14 C10 -38.2(3) n
C13 Ti1 C14 C10 -116.4(4) n
C12 Ti1 C14 C10 -79.3(3) n
